data_1557191
loop_
_publ_author_name
'Giester, G.'

_publ_section_title
;
 Synthesis and Crystal Structure of the New Polymorph Cu3Fe2(SeO3)6-II
;
_journal_name_full 'Acta Chemica Scandinavica'
_journal_page_first 501
_journal_page_last 514
_journal_paper_doi 10.3891/acta.chem.scand.51-0501
_journal_volume 51
_journal_year 1997
_chemical_formula_sum 'Cu3 Fe2 O18 Se6'
_chemical_formula_weight 1064.08
_chemical_name_common Cu3Fe2(SeO3)6-II
_space_group_IT_number 14
_space_group_name_Hall '-P 2yn'
_space_group_name_H-M_alt 'P 1 21/n 1'
_symmetry_cell_setting monoclinic
_symmetry_Int_Tables_number 14
_symmetry_space_group_name_Hall '-P 2yn'
_symmetry_space_group_name_H-M 'P 1 21/n 1'
_cell_angle_alpha 90.
_cell_angle_beta 92.72(1)
_cell_angle_gamma 90.
_cell_formula_units_Z 2
_cell_length_a 5.362(1)
_cell_length_b 18.840(4)
_cell_length_c 7.612(2)
_cell_volume 768.1(3)
_diffrn_ambient_temperature 293
_diffrn_radiation_probe x-ray
_diffrn_radiation_type MoK\a
_diffrn_radiation_wavelength 0.71069
_exptl_absorpt_coefficient_mu 20.25
_exptl_crystal_density_diffrn 4.601
_exptl_crystal_F_000 974
_refine_ls_number_parameters 134
_refine_ls_number_reflns 2113
_refine_ls_R_factor_gt 0.029
_refine_ls_wR_factor_gt 0.048
_cod_data_source_file Acta-Chem-Scand-1997-51-501.cif
_cod_data_source_block 1
_cod_original_sg_symbol_H-M 'P 21/n'
_cod_database_code 1557191

loop_
_space_group_symop_id
_space_group_symop_operation_xyz
1 x,y,z
2 1/2-x,1/2+y,1/2-z
3 -x,-y,-z
4 1/2+x,1/2-y,1/2+z

loop_
_atom_site_aniso_label
_atom_site_aniso_U_11
_atom_site_aniso_U_22
_atom_site_aniso_U_33
_atom_site_aniso_U_23
_atom_site_aniso_U_13
_atom_site_aniso_U_12
Cu1 0.0154(3) 0.0125(3) 0.0078(2) 0.00031(19) 0.0004(2) -0.0051(2)
Cu2 0.0206(2) 0.0406(3) 0.01226(19) -0.01254(18) 0.00861(17) -0.0182(2)
Fe 0.0089(2) 0.01044(19) 0.00815(18) -0.00015(16) 0.00032(16) -0.00112(17)
Se1 0.01205(14) 0.01051(13) 0.00771(12) 0.00006(10) -0.00065(11) -0.00130(12)
Se2 0.01139(15) 0.01011(14) 0.01176(13) -0.00174(11) -0.00141(11) 0.00059(12)
Se3 0.00903(14) 0.01410(14) 0.00731(12) -0.00038(11) 0.00076(10) -0.00075(12)
O1 0.0134(12) 0.0215(13) 0.0122(10) 0.0067(9) 0.0006(9) -0.0036(10)
O2 0.0152(12) 0.0224(12) 0.0103(10) 0.0047(9) 0.0024(9) 0.0038(10)
O3 0.0175(13) 0.0349(15) 0.0082(10) -0.0052(10) 0.0043(9) -0.0175(12)
O4 0.0155(12) 0.0106(10) 0.0106(10) -0.0046(8) -0.0015(9) 0.0046(9)
O5 0.0113(12) 0.0184(13) 0.0310(14) -0.0098(10) 0.0073(11) -0.0015(10)
O6 0.0129(11) 0.0166(11) 0.0116(10) -0.0018(8) -0.0027(9) -0.0032(9)
O7 0.0169(13) 0.0402(16) 0.0199(12) -0.0202(12) 0.0070(11) -0.0129(13)
O8 0.0122(11) 0.0125(11) 0.0134(10) 0.0027(8) -0.0036(9) -0.0037(9)
O9 0.0097(11) 0.0144(10) 0.0119(10) -0.0028(8) 0.0028(9) -0.0018(9)

loop_
_atom_site_label
_atom_site_type_symbol
_atom_site_fract_x
_atom_site_fract_y
_atom_site_fract_z
_atom_site_U_iso_or_equiv
Cu1 Cu 0 0 0.5 0.01190(1)
Cu2 Cu 0.39495(10) 0.00699(3) 0.17958(6) 0.02426(12)
Fe Fe 0.97516(9) 0.15697(2) 0.74255(6) 0.00917(9)
Se1 Se 0.88137(6) 0.097989(17) 0.14034(4) 0.01013(6)
Se2 Se 0.48197(6) 0.221800(17) 0.94122(4) 0.01115(7)
Se3 Se 0.45730(6) 0.116950(18) 0.52537(4) 0.01014(6)
O1 O 0.0684(5) 0.10858(13) -0.0293(3) 0.0157(5)
O2 O 0.0587(5) 0.03926(14) 0.2623(3) 0.0159(5)
O3 O 0.6621(5) 0.04323(15) 0.0424(3) 0.0201(6)
O4 O 0.4254(5) 0.30717(12) 0.9959(3) 0.0123(4)
O5 O 0.7571(5) 0.23052(14) 0.8408(4) 0.0201(5)
O6 O 0.2793(5) 0.21494(13) 0.7632(3) 0.0138(5)
O7 O 0.5501(5) 0.05767(16) 0.3777(3) 0.0255(6)
O8 O 0.6758(5) 0.09252(13) 0.6891(3) 0.0128(4)
O9 O 0.1968(4) 0.07798(12) 0.6140(3) 0.0119(4)

loop_
_atom_type_symbol
_atom_type_description
_atom_type_scat_dispersion_real
_atom_type_scat_dispersion_imag
_atom_type_scat_source
Cu Cu 0.3201 1.2651 ' International Tables Vol C Tables 4.2.6.8 and 6.1.1.4'
Fe Fe 0.3463 0.8444 ' International Tables Vol C Tables 4.2.6.8 and 6.1.1.4'
O O 0.0106 0.0060 ' International Tables Vol C Tables 4.2.6.8 and 6.1.1.4'
Se Se -0.0929 2.2259 ' International Tables Vol C Tables 4.2.6.8 and 6.1.1.4'

loop_
_geom_angle_atom_site_label_1
_geom_angle_atom_site_label_2
_geom_angle_atom_site_label_3
_geom_angle
_geom_angle_site_symmetry_1
_geom_angle_site_symmetry_2
_geom_angle_site_symmetry_3
_geom_angle_publ_flag
O1 Se1 O3 99.18(12) 1_655 . . yes
O2 Se1 O3 101.55(13) 1_655 . . yes
O1 Se1 O2 99.06(12) 1_655 . 1_655 yes
O4 Se2 O5 100.84(13) . . . yes
O4 Se2 O6 98.80(12) . . . yes
O5 Se2 O6 100.61(13) . . . yes
O7 Se3 O8 95.35(12) . . . yes
O7 Se3 O9 104.35(12) . . . yes
O8 Se3 O9 97.86(11) . . . yes
O2 Cu1 O9 91.07(10) . . . yes
O2 Cu1 O7 73.83(9) . . 1_455 yes
O2 Cu1 O8 110.64(9) . . 1_455 yes
O2 Cu1 O2 180.00 . . 3_556 yes
O2 Cu1 O9 88.93(10) . . 3_556 yes
O2 Cu1 O7 106.17(9) . . 3_656 yes
O2 Cu1 O8 69.36(9) . . 3_656 yes
O7 Cu1 O9 107.07(9) 1_455 . . yes
O8 Cu1 O9 69.88(8) 1_455 . . yes
O2 Cu1 O9 88.93(10) 3_556 . . yes
O9 Cu1 O9 180.00 . . 3_556 yes
O7 Cu1 O9 72.93(9) 3_656 . . yes
O8 Cu1 O9 110.12(8) 3_656 . . yes
O7 Cu1 O8 52.83(7) 1_455 . 1_455 yes
O2 Cu1 O7 106.17(9) 3_556 . 1_455 yes
O7 Cu1 O9 72.93(9) 1_455 . 3_556 yes
O7 Cu1 O7 180.00 1_455 . 3_656 yes
O7 Cu1 O8 127.17(7) 1_455 . 3_656 yes
O2 Cu1 O8 69.36(9) 3_556 . 1_455 yes
O8 Cu1 O9 110.12(8) 1_455 . 3_556 yes
O7 Cu1 O8 127.17(7) 3_656 . 1_455 yes
O8 Cu1 O8 180.00 1_455 . 3_656 yes
O2 Cu1 O9 91.07(10) 3_556 . 3_556 yes
O2 Cu1 O7 73.83(9) 3_556 . 3_656 yes
O2 Cu1 O8 110.64(9) 3_556 . 3_656 yes
O7 Cu1 O9 107.07(9) 3_656 . 3_556 yes
O8 Cu1 O9 69.88(8) 3_656 . 3_556 yes
O7 Cu1 O8 52.83(7) 3_656 . 3_656 yes
O2 Cu2 O3 138.76(11) . . . yes
O2 Cu2 O7 88.05(11) . . . yes
O2 Cu2 O3 108.01(11) . . 3_655 yes
O2 Cu2 O8 86.48(10) . . 3_656 yes
O3 Cu2 O7 86.83(11) . . . yes
O3 Cu2 O3 78.07(11) . . 3_655 yes
O3 Cu2 O8 134.75(11) . . 3_656 yes
O3 Cu2 O7 163.30(11) 3_655 . . yes
O7 Cu2 O8 98.36(11) . . 3_656 yes
O3 Cu2 O8 87.49(10) 3_655 . 3_656 yes
O5 Fe O8 91.07(11) . . . yes
O5 Fe O6 94.79(11) . . 1_655 yes
O5 Fe O9 175.17(11) . . 1_655 yes
O1 Fe O5 96.80(11) 1_656 . . yes
O4 Fe O5 93.62(11) 4_554 . . yes
O6 Fe O8 172.26(10) 1_655 . . yes
O8 Fe O9 86.81(9) . . 1_655 yes
O1 Fe O8 93.65(10) 1_656 . . yes
O4 Fe O8 86.86(10) 4_554 . . yes
O6 Fe O9 86.96(10) 1_655 . 1_655 yes
O1 Fe O6 90.66(10) 1_656 . 1_655 yes
O4 Fe O6 87.74(10) 4_554 . 1_655 yes
O1 Fe O9 87.67(10) 1_656 . 1_655 yes
O4 Fe O9 81.94(9) 4_554 . 1_655 yes
O1 Fe O4 169.55(10) 1_656 . 4_554 yes
Se1 O1 Fe 125.83(15) 1_455 . 1_454 yes
Cu1 O2 Cu2 110.55(12) . . . yes
Se1 O2 Cu1 128.83(15) 1_455 . . yes
Se1 O2 Cu2 120.39(13) 1_455 . . yes
Se1 O3 Cu2 119.27(13) . . . yes
Se1 O3 Cu2 138.44(15) . . 3_655 yes
Cu2 O3 Cu2 101.93(13) . . 3_655 yes
Se2 O4 Fe 122.28(13) . . 4_455 yes
Se2 O5 Fe 129.91(15) . . . yes
Se2 O6 Fe 127.08(13) . . 1_455 yes
Se3 O7 Cu2 136.01(16) . . . yes
Se3 O7 Cu1 108.53(11) . . 1_655 yes
Cu1 O7 Cu2 113.79(12) 1_655 . . yes
Se3 O8 Fe 119.00(13) . . . yes
Se3 O8 Cu1 101.77(10) . . 1_655 yes
Se3 O8 Cu2 115.77(13) . . 3_656 yes
Cu1 O8 Fe 88.40(9) 1_655 . . yes
Cu2 O8 Fe 125.23(12) 3_656 . . yes
Cu1 O8 Cu2 80.25(8) 1_655 . 3_656 yes
Se3 O9 Cu1 124.21(12) . . . yes
Se3 O9 Fe 110.64(11) . . 1_455 yes
Cu1 O9 Fe 114.47(10) . . 1_455 yes

loop_
_geom_bond_atom_site_label_1
_geom_bond_atom_site_label_2
_geom_bond_distance
_geom_bond_site_symmetry_1
_geom_bond_site_symmetry_2
_geom_bond_publ_flag
Se1 O3 1.709(3) . . yes
Se1 O1 1.684(3) . 1_655 yes
Se1 O2 1.705(3) . 1_655 yes
Se2 O4 1.692(2) . . yes
Se2 O5 1.701(3) . . yes
Se2 O6 1.701(2) . . yes
Se3 O7 1.677(3) . . yes
Se3 O8 1.732(3) . . yes
Se3 O9 1.742(2) . . yes
Cu1 O2 1.994(2) . . yes
Cu1 O9 1.984(2) . . yes
Cu1 O7 2.767(3) . 1_455 yes
Cu1 O8 2.893(3) . 1_455 yes
Cu1 O2 1.994(2) . 3_556 yes
Cu1 O9 1.984(2) . 3_556 yes
Cu1 O7 2.767(3) . 3_656 yes
Cu1 O8 2.893(3) . 3_656 yes
Cu2 O2 2.031(3) . . yes
Cu2 O3 1.937(3) . . yes
Cu2 O7 1.939(3) . . yes
Cu2 O3 1.948(3) . 3_655 yes
Cu2 O8 2.167(3) . 3_656 yes
Fe O5 1.982(3) . . yes
Fe O8 2.038(3) . . yes
Fe O6 1.963(3) . 1_655 yes
Fe O9 2.167(2) . 1_655 yes
Fe O1 2.004(2) . 1_656 yes
Fe O4 2.001(2) . 4_554 yes

loop_
_geom_torsion_atom_site_label_1
_geom_torsion_atom_site_label_2
_geom_torsion_atom_site_label_3
_geom_torsion_atom_site_label_4
_geom_torsion
_geom_torsion_site_symmetry_1
_geom_torsion_site_symmetry_2
_geom_torsion_site_symmetry_3
_geom_torsion_site_symmetry_4
_geom_torsion_publ_flag
O1 Se1 O3 Cu2 176.89(16) 1_655 . . . no
O1 Se1 O3 Cu2 5.3(3) 1_655 . . 3_655 no
O2 Se1 O3 Cu2 75.60(18) 1_655 . . . no
O2 Se1 O3 Cu2 -96.0(2) 1_655 . . 3_655 no
O3 Se1 O2 Cu2 102.67(16) . . 1_655 1_655 no
O5 Se2 O4 Fe -104.55(18) . . . 4_455 no
O6 Se2 O4 Fe 152.78(16) . . . 4_455 no
O4 Se2 O5 Fe 176.9(2) . . . . no
O6 Se2 O5 Fe -81.9(2) . . . . no
O4 Se2 O6 Fe -112.24(17) . . . 1_455 no
O5 Se2 O6 Fe 144.90(17) . . . 1_455 no
O8 Se3 O7 Cu2 152.3(2) . . . . no
O8 Se3 O7 Cu1 -11.37(13) . . . 1_655 no
O9 Se3 O7 Cu2 52.8(2) . . . . no
O9 Se3 O7 Cu1 -110.91(12) . . . 1_655 no
O7 Se3 O8 Fe 105.28(16) . . . . no
O7 Se3 O8 Cu1 10.52(12) . . . 1_655 no
O7 Se3 O8 Cu2 -74.24(15) . . . 3_656 no
O9 Se3 O8 Fe -149.40(14) . . . . no
O9 Se3 O8 Cu1 115.84(10) . . . 1_655 no
O9 Se3 O8 Cu2 31.08(14) . . . 3_656 no
O7 Se3 O9 Cu1 -19.12(17) . . . . no
O7 Se3 O9 Fe -161.43(12) . . . 1_455 no
O8 Se3 O9 Cu1 -116.74(15) . . . . no
O8 Se3 O9 Fe 100.95(12) . . . 1_455 no
O9 Cu1 O2 Cu2 83.20(12) . . . . no
O9 Cu1 O2 Se1 -91.27(18) . . . 1_455 no
O7 Cu1 O2 Cu2 -169.33(14) 1_455 . . . no
O8 Cu1 O2 Cu2 152.06(10) 1_455 . . . no
O9 Cu1 O2 Cu2 -96.80(12) 3_556 . . . no
O7 Cu1 O2 Cu2 10.67(14) 3_656 . . . no
O8 Cu1 O2 Cu2 -27.94(10) 3_656 . . . no
O2 Cu1 O9 Se3 -34.39(15) . . . . no
O2 Cu1 O9 Fe 106.66(12) . . . 1_455 no
O7 Cu1 O9 Se3 -107.79(14) 1_455 . . . no
O8 Cu1 O9 Se3 -146.02(16) 1_455 . . . no
O2 Cu1 O9 Se3 145.62(15) 3_556 . . . no
O7 Cu1 O9 Se3 72.21(14) 3_656 . . . no
O8 Cu1 O9 Se3 33.98(16) 3_656 . . . no
O2 Cu1 O8 Cu2 24.66(9) . . 3_656 . no
O9 Cu1 O8 Cu2 -58.63(10) . . 3_656 . no
O3 Cu2 O2 Cu1 -145.53(13) . . . . no
O3 Cu2 O2 Se1 29.5(2) . . . 1_455 no
O7 Cu2 O2 Cu1 -62.58(14) . . . . no
O7 Cu2 O2 Se1 112.42(17) . . . 1_455 no
O3 Cu2 O2 Cu1 122.12(13) 3_655 . . . no
O3 Cu2 O2 Se1 -62.87(18) 3_655 . . 1_455 no
O8 Cu2 O2 Cu1 35.92(12) 3_656 . . . no
O8 Cu2 O2 Se1 -149.08(16) 3_656 . . 1_455 no
O2 Cu2 O3 Se1 81.9(2) . . . . no
O2 Cu2 O3 Cu2 -103.79(16) . . . 3_655 no
O7 Cu2 O3 Se1 -1.49(17) . . . . no
O7 Cu2 O3 Cu2 172.82(14) . . . 3_655 no
O3 Cu2 O3 Se1 -174.31(19) 3_655 . . . no
O3 Cu2 O3 Cu2 0.00(12) 3_655 . . 3_655 no
O8 Cu2 O3 Se1 -100.13(19) 3_656 . . . no
O8 Cu2 O3 Cu2 74.19(16) 3_656 . . 3_655 no
O2 Cu2 O7 Se3 -12.1(2) . . . . no
O2 Cu2 O7 Cu1 151.00(12) . . . 1_655 no
O3 Cu2 O7 Se3 127.0(2) . . . . no
O3 Cu2 O7 Cu1 -69.95(13) . . . 1_655 no
O8 Cu2 O7 Se3 -98.2(2) 3_656 . . . no
O2 Cu2 O3 Se1 -34.8(3) . . 3_655 3_655 no
O2 Cu2 O3 Cu2 137.68(11) . . 3_655 3_655 no
O3 Cu2 O3 Se1 -172.5(3) . . 3_655 3_655 no
O3 Cu2 O3 Cu2 0.00(12) . . 3_655 3_655 no
O2 Cu2 O8 Cu1 -22.58(8) . . 3_656 . no
O2 Cu2 O8 Se3 -121.03(14) . . 3_656 3_656 no
O2 Cu2 O8 Fe 58.45(15) . . 3_656 3_656 no
O3 Cu2 O8 Cu1 158.76(11) . . 3_656 . no
O3 Cu2 O8 Se3 60.31(19) . . 3_656 3_656 no
O3 Cu2 O8 Fe -120.21(16) . . 3_656 3_656 no
O7 Cu2 O8 Cu1 64.92(9) . . 3_656 . no
O7 Cu2 O8 Se3 -33.53(16) . . 3_656 3_656 no
O7 Cu2 O8 Fe 145.95(15) . . 3_656 3_656 no
O8 Fe O5 Se2 28.9(2) . . . . no
O6 Fe O5 Se2 -156.1(2) 1_655 . . . no
O1 Fe O5 Se2 -64.9(2) 1_656 . . . no
O4 Fe O5 Se2 115.8(2) 4_554 . . . no
O5 Fe O8 Se3 68.93(16) . . . . no
O5 Fe O8 Cu1 171.52(10) . . . 1_655 no
O5 Fe O8 Cu2 -111.60(16) . . . 3_656 no
O9 Fe O8 Se3 -106.73(15) 1_655 . . . no
O9 Fe O8 Cu2 72.74(14) 1_655 . . 3_656 no
O1 Fe O8 Se3 165.82(15) 1_656 . . . no
O1 Fe O8 Cu2 -14.72(15) 1_656 . . 3_656 no
O4 Fe O8 Se3 -24.64(15) 4_554 . . . no
O4 Fe O8 Cu2 154.83(15) 4_554 . . 3_656 no
O5 Fe O6 Se2 87.26(18) . . 1_655 1_655 no
O8 Fe O9 Se3 152.89(12) . . 1_655 1_655 no
O5 Fe O4 Se2 54.54(18) . . 4_554 4_554 no
O8 Fe O4 Se2 145.42(17) . . 4_554 4_554 no
